data_1576103
loop_
_publ_author_name
'Karimata, Ayumu'
'Ilatovskii, Daniil'
'Fayzullin, Robert R.'
'Komoto, Shinya'
'Bruhacs, Andrew'
'Khaskin, Eugene'
'Khusnutdinova, Julia R.'

_publ_section_title
;
 Mechanoluminescence from amorphous solids of heteroleptic copper
 complexes and common luminophores induced by non-destructive mechanical
 stimuli and fabrication of flexible mechanoluminescent films.
;
_journal_issue 47
_journal_name_full 'Chemical science'
_journal_page_first 22376
_journal_page_last 22386
_journal_paper_doi 10.1039/d5sc05673j
_journal_volume 16
_journal_year 2025
_chemical_formula_moiety 'C48 H37 Cu N3 O P2, B F4, 0.5(C H2 Cl2)'
_chemical_formula_sum 'C48.5 H38 B Cl Cu F4 N3 O P2'
_chemical_formula_weight 926.56
_space_group_crystal_system monoclinic
_space_group_IT_number 14
_space_group_name_Hall '-P 2yn'
_space_group_name_H-M_alt 'P 1 21/n 1'
_atom_sites_solution_hydrogens mixed
_audit_creation_method SHELXL-2018/3
_audit_update_record
;
2025-05-06 deposited with the CCDC.	2025-10-15 downloaded from the CCDC.
;
_cell_angle_alpha 90
_cell_angle_beta 95.8728(17)
_cell_angle_gamma 90
_cell_formula_units_Z 4
_cell_length_a 11.4215(2)
_cell_length_b 14.9356(3)
_cell_length_c 25.5769(5)
_cell_measurement_reflns_used 33933
_cell_measurement_temperature 100(2)
_cell_measurement_theta_max 33.7300
_cell_measurement_theta_min 3.4290
_cell_volume 4340.19(14)
_computing_cell_refinement 'CrysAlisPro 1.171.43.141a (Rigaku OD, 2024)'
_computing_data_collection 'CrysAlisPro 1.171.43.141a (Rigaku OD, 2024)'
_computing_data_reduction 'CrysAlisPro 1.171.43.141a (Rigaku OD, 2024)'
_computing_molecular_graphics
;
WinGX (Farrugia, 2012); ORTEP-3 (Farrugia, 2012);
PLATON (Spek, 2009); Olex2 (Dolomanov et al., 2009)
;
_computing_publication_material
;
WinGX (Farrugia, 2012); ORTEP-3 (Farrugia, 2012);
PLATON (Spek, 2009); Olex2 (Dolomanov et al., 2009)
;
_computing_structure_refinement 'SHELXL-2018/3 (Sheldrick, 2015)'
_computing_structure_solution 'SHELXT-2018/2 (Sheldrick, 2015)'
_diffrn_ambient_temperature 100(2)
_diffrn_measured_fraction_theta_full 0.998
_diffrn_measured_fraction_theta_max 0.988
_diffrn_measurement_device_type 'Rigaku XtaLAB Pro: Kappa dual offset/far'
_diffrn_measurement_method '\w scans'
_diffrn_radiation_probe x-ray
_diffrn_radiation_type MoK\a
_diffrn_radiation_wavelength 0.71073
_diffrn_reflns_av_R_equivalents 0.0523
_diffrn_reflns_av_unetI/netI 0.0373
_diffrn_reflns_Laue_measured_fraction_full 0.998
_diffrn_reflns_Laue_measured_fraction_max 0.988
_diffrn_reflns_limit_h_max 17
_diffrn_reflns_limit_h_min -17
_diffrn_reflns_limit_k_max 22
_diffrn_reflns_limit_k_min -22
_diffrn_reflns_limit_l_max 39
_diffrn_reflns_limit_l_min -38
_diffrn_reflns_number 111495
_diffrn_reflns_point_group_measured_fraction_full 0.998
_diffrn_reflns_point_group_measured_fraction_max 0.988
_diffrn_reflns_theta_full 25.242
_diffrn_reflns_theta_max 33.140
_diffrn_reflns_theta_min 3.203
_diffrn_source 'microfocus sealed X-ray tube'
_exptl_absorpt_coefficient_mu 0.697
_exptl_absorpt_correction_T_max 1.000
_exptl_absorpt_correction_T_min 0.649
_exptl_absorpt_correction_type gaussian
_exptl_absorpt_process_details
;
CrysAlisPro 1.171.43.141a (Rigaku Oxford Diffraction, 2024).
Numerical absorption correction based on gaussian integration over
a multifaceted crystal model. Empirical absorption correction using
spherical harmonics, frame scaling and detector area scaling,
implemented in SCALE3 ABSPACK scaling algorithm.
;
_exptl_crystal_colour yellow
_exptl_crystal_density_diffrn 1.418
_exptl_crystal_description plank
_exptl_crystal_F_000 1900
_exptl_crystal_recrystallization_method dichloromethane/pentane
_exptl_crystal_size_max 0.179
_exptl_crystal_size_mid 0.103
_exptl_crystal_size_min 0.040
_refine_diff_density_max 1.269
_refine_diff_density_min -1.008
_refine_diff_density_rms 0.071
_refine_ls_extinction_method none
_refine_ls_goodness_of_fit_ref 1.027
_refine_ls_hydrogen_treatment mixed
_refine_ls_matrix_type full
_refine_ls_number_parameters 627
_refine_ls_number_reflns 16352
_refine_ls_number_restraints 408
_refine_ls_restrained_S_all 1.028
_refine_ls_R_factor_all 0.0534
_refine_ls_R_factor_gt 0.0397
_refine_ls_shift/su_max 0.002
_refine_ls_shift/su_mean 0.000
_refine_ls_structure_factor_coef Fsqd
_refine_ls_weighting_details 'w=1/[\s^2^(Fo^2^)+(0.0412P)^2^+3.0937P] where P=(Fo^2^+2Fc^2^)/3'
_refine_ls_weighting_scheme calc
_refine_ls_wR_factor_gt 0.0945
_refine_ls_wR_factor_ref 0.0995
_reflns_Friedel_coverage 0.000
_reflns_number_gt 13446
_reflns_number_total 16352
_reflns_threshold_expression 'I > 2\s(I)'
_cod_data_source_file d5sc05673j12.cif
_cod_data_source_block rjk1637
_cod_depositor_comments 'Adding full bibliography for 1576102--1576110.cif.'
_cod_original_cell_volume 4340.20(14)
_cod_original_sg_symbol_H-M 'P 21/n'
_cod_original_formula_sum 'C48.50 H38 B Cl Cu F4 N3 O P2'
_cod_database_code 1576103
_shelx_shelxl_version_number 2018/3
_shelx_space_group_comment
;
The symmetry employed for this shelxl refinement is uniquely defined
by the following loop, which should always be used as a source of
symmetry information in preference to the above space-group names.
They are only intended as comments.
;
_shelx_estimated_absorpt_t_min 0.885
_shelx_estimated_absorpt_t_max 0.973

loop_
_space_group_symop_operation_xyz
'x, y, z'
'-x+1/2, y+1/2, -z+1/2'
'-x, -y, -z'
'x-1/2, -y-1/2, z-1/2'

loop_
_atom_site_label
_atom_site_type_symbol
_atom_site_fract_x
_atom_site_fract_y
_atom_site_fract_z
_atom_site_U_iso_or_equiv
_atom_site_adp_type
_atom_site_occupancy
_atom_site_site_symmetry_order
_atom_site_calc_flag
_atom_site_refinement_flags_posn
_atom_site_refinement_flags_adp
_atom_site_refinement_flags_occupancy
_atom_site_disorder_assembly
_atom_site_disorder_group
Cu1 Cu 0.36173(2) 0.72907(2) 0.64360(2) 0.01189(4) Uani 1 1 d . . . . .
P1 P 0.53586(3) 0.68563(2) 0.68416(2) 0.01167(6) Uani 1 1 d . . . . .
P2 P 0.35357(3) 0.74750(2) 0.55640(2) 0.01193(6) Uani 1 1 d D U . . .
C61 C 0.2269(5) 0.6913(8) 0.5214(3) 0.0150(12) Uani 0.687(16) 1 d D U P A 1
C62 C 0.1191(3) 0.7032(5) 0.54166(17) 0.0284(10) Uani 0.687(16) 1 d D U P A 1
H62 H 0.114433 0.738186 0.572391 0.034 Uiso 0.687(16) 1 calc R U P A 1
C63 C 0.0186(3) 0.6635(6) 0.51661(17) 0.0420(13) Uani 0.687(16) 1 d D U P A 1
H63 H -0.055207 0.672654 0.529822 0.050 Uiso 0.687(16) 1 calc R U P A 1
C64 C 0.0254(4) 0.6106(4) 0.4723(2) 0.0371(11) Uani 0.687(16) 1 d D U P A 1
H64 H -0.043439 0.582361 0.456030 0.044 Uiso 0.687(16) 1 calc R U P A 1
C65 C 0.1315(5) 0.5988(5) 0.4519(2) 0.0281(10) Uani 0.687(16) 1 d D U P A 1
H65 H 0.135948 0.563019 0.421425 0.034 Uiso 0.687(16) 1 calc R U P A 1
C66 C 0.2323(5) 0.6400(6) 0.4765(3) 0.0207(12) Uani 0.687(16) 1 d D U P A 1
H66 H 0.305382 0.632766 0.462274 0.025 Uiso 0.687(16) 1 calc R U P A 1
C71 C 0.2336(11) 0.6838(18) 0.5204(6) 0.018(2) Uani 0.313(16) 1 d D U P A 2
C72 C 0.1280(8) 0.6699(10) 0.5424(4) 0.032(2) Uani 0.313(16) 1 d D U P A 2
H72 H 0.119554 0.693349 0.576355 0.039 Uiso 0.313(16) 1 calc R U P A 2
C73 C 0.0346(9) 0.6224(11) 0.5159(4) 0.042(2) Uani 0.313(16) 1 d D U P A 2
H73 H -0.036651 0.613654 0.531380 0.050 Uiso 0.313(16) 1 calc R U P A 2
C74 C 0.0481(11) 0.5883(9) 0.4664(4) 0.037(2) Uani 0.313(16) 1 d D U P A 2
H74 H -0.013671 0.554426 0.448218 0.045 Uiso 0.313(16) 1 calc R U P A 2
C75 C 0.1505(11) 0.6031(10) 0.4436(5) 0.0261(19) Uani 0.313(16) 1 d D U P A 2
H75 H 0.157240 0.581778 0.409044 0.031 Uiso 0.313(16) 1 calc R U P A 2
C76 C 0.2444(11) 0.6492(14) 0.4705(5) 0.0179(19) Uani 0.313(16) 1 d D U P A 2
H76 H 0.315607 0.656947 0.454894 0.021 Uiso 0.313(16) 1 calc R U P A 2
O1 O 0.46961(8) 0.57922(6) 0.58466(4) 0.01447(17) Uani 1 1 d . . . . .
N1 N 0.27232(10) 0.82667(7) 0.68340(4) 0.01434(19) Uani 1 1 d . . . . .
N2 N 0.22459(10) 0.65194(7) 0.66553(4) 0.0144(2) Uani 1 1 d . . . . .
N3 N 0.06394(10) 0.65032(8) 0.70875(5) 0.0165(2) Uani 1 1 d D . . . .
H3 H 0.0137(16) 0.6684(14) 0.7304(7) 0.026(5) Uiso 1 1 d D . . . .
C11 C 0.57743(11) 0.56957(9) 0.67085(5) 0.0143(2) Uani 1 1 d . . . . .
C12 C 0.53500(11) 0.52887(9) 0.62327(5) 0.0148(2) Uani 1 1 d . . . . .
C13 C 0.54919(13) 0.43797(9) 0.61428(6) 0.0198(3) Uani 1 1 d . . . . .
H13 H 0.516535 0.411819 0.582192 0.024 Uiso 1 1 calc R U . . .
C14 C 0.61143(14) 0.38548(10) 0.65249(6) 0.0230(3) Uani 1 1 d . . . . .
H14 H 0.621182 0.323211 0.646722 0.028 Uiso 1 1 calc R U . . .
C15 C 0.65932(14) 0.42459(10) 0.69918(6) 0.0226(3) Uani 1 1 d . . . . .
H15 H 0.704350 0.389349 0.724819 0.027 Uiso 1 1 calc R U . . .
C16 C 0.64154(13) 0.51528(10) 0.70854(6) 0.0188(3) Uani 1 1 d . . . . .
H16 H 0.673277 0.540868 0.740937 0.023 Uiso 1 1 calc R U . . .
C21 C 0.48114(11) 0.70239(9) 0.52753(5) 0.0132(2) Uani 1 1 d . . . . .
C22 C 0.53122(11) 0.62253(9) 0.54793(5) 0.0140(2) Uani 1 1 d . . . . .
C23 C 0.63353(12) 0.58780(10) 0.53070(6) 0.0201(3) Uani 1 1 d . . . . .
H23 H 0.666614 0.533768 0.545180 0.024 Uiso 1 1 calc R U . . .
C24 C 0.68686(13) 0.63339(12) 0.49188(6) 0.0236(3) Uani 1 1 d . . . . .
H24 H 0.757034 0.610339 0.480026 0.028 Uiso 1 1 calc R U . . .
C25 C 0.63844(13) 0.71221(11) 0.47032(6) 0.0228(3) Uani 1 1 d . . . . .
H25 H 0.674775 0.742604 0.443631 0.027 Uiso 1 1 calc R U . . .
C26 C 0.53598(12) 0.74629(10) 0.48824(5) 0.0181(2) Uani 1 1 d . . . . .
H26 H 0.502912 0.800164 0.473541 0.022 Uiso 1 1 calc R U . . .
C31 C 0.66035(12) 0.75342(9) 0.66839(5) 0.0165(2) Uani 1 1 d D . . . .
C32 C 0.64852(13) 0.84635(10) 0.67326(6) 0.0214(3) Uani 1 1 d D . . . .
H32 H 0.579014 0.870501 0.685162 0.026 Uiso 1 1 calc R U . . .
C33 C 0.73778(16) 0.90355(12) 0.66080(7) 0.0305(4) Uani 1 1 d D . . . .
H33 H 0.729767 0.966423 0.664804 0.037 Uiso 1 1 calc R U . . .
C34 C 0.83849(15) 0.86854(14) 0.64250(7) 0.0364(4) Uani 1 1 d D . . . .
H34 H 0.899463 0.907504 0.633960 0.044 Uiso 1 1 calc R U . . .
C35 C 0.85030(14) 0.77666(14) 0.63667(7) 0.0348(4) Uani 1 1 d D . . . .
H35 H 0.918851 0.753098 0.623587 0.042 Uiso 1 1 calc R U . . .
C36 C 0.76189(13) 0.71854(11) 0.64994(6) 0.0249(3) Uani 1 1 d D . . . .
H36 H 0.770895 0.655659 0.646419 0.030 Uiso 1 1 calc R U . . .
C41 C 0.54563(11) 0.68714(8) 0.75590(5) 0.0137(2) Uani 1 1 d . . . . .
C42 C 0.65128(12) 0.69893(10) 0.78826(5) 0.0184(2) Uani 1 1 d . . . . .
H42 H 0.722283 0.710110 0.773008 0.022 Uiso 1 1 calc R U . . .
C43 C 0.65238(14) 0.69430(11) 0.84266(6) 0.0224(3) Uani 1 1 d . . . . .
H43 H 0.724283 0.701822 0.864394 0.027 Uiso 1 1 calc R U . . .
C44 C 0.54832(14) 0.67865(11) 0.86542(6) 0.0237(3) Uani 1 1 d . . . . .
H44 H 0.549562 0.675366 0.902571 0.028 Uiso 1 1 calc R U . . .
C45 C 0.44266(13) 0.66784(10) 0.83372(6) 0.0208(3) Uani 1 1 d . . . . .
H45 H 0.371707 0.657247 0.849133 0.025 Uiso 1 1 calc R U . . .
C46 C 0.44161(12) 0.67266(9) 0.77924(5) 0.0160(2) Uani 1 1 d . . . . .
H46 H 0.369339 0.666031 0.757668 0.019 Uiso 1 1 calc R U . . .
C51 C 0.34058(12) 0.86014(9) 0.52902(5) 0.0157(2) Uani 1 1 d . . . . .
C52 C 0.28251(15) 0.87758(10) 0.47937(6) 0.0226(3) Uani 1 1 d . . . . .
H52 H 0.247334 0.829810 0.458863 0.027 Uiso 1 1 calc R U . . .
C53 C 0.27582(16) 0.96429(11) 0.45979(6) 0.0279(3) Uani 1 1 d . . . . .
H53 H 0.237638 0.975349 0.425634 0.033 Uiso 1 1 calc R U . . .
C54 C 0.32476(16) 1.03513(10) 0.48990(6) 0.0273(3) Uani 1 1 d . . . . .
H54 H 0.318765 1.094531 0.476611 0.033 Uiso 1 1 calc R U . . .
C55 C 0.38234(16) 1.01870(10) 0.53942(6) 0.0264(3) Uani 1 1 d . . . . .
H55 H 0.415702 1.066817 0.560191 0.032 Uiso 1 1 calc R U . . .
C56 C 0.39104(14) 0.93121(10) 0.55856(6) 0.0206(3) Uani 1 1 d . . . . .
H56 H 0.431879 0.919972 0.592169 0.025 Uiso 1 1 calc R U . . .
C101 C 0.29668(12) 0.91418(9) 0.68966(5) 0.0171(2) Uani 1 1 d . . . . .
H101 H 0.364528 0.937294 0.675752 0.020 Uiso 1 1 calc R U . . .
C102 C 0.22742(13) 0.97256(9) 0.71550(6) 0.0199(3) Uani 1 1 d . . . . .
H102 H 0.246447 1.034407 0.718330 0.024 Uiso 1 1 calc R U . . .
C103 C 0.12991(14) 0.93882(10) 0.73710(6) 0.0234(3) Uani 1 1 d . . . . .
H103 H 0.081739 0.977078 0.755452 0.028 Uiso 1 1 calc R U . . .
C104 C 0.10366(13) 0.84791(10) 0.73147(6) 0.0199(3) Uani 1 1 d . . . . .
H104 H 0.037882 0.822936 0.746154 0.024 Uiso 1 1 calc R U . . .
C105 C 0.17586(11) 0.79484(9) 0.70392(5) 0.0147(2) Uani 1 1 d . . . . .
C106 C 0.15454(11) 0.69942(9) 0.69329(5) 0.0131(2) Uani 1 1 d . . . . .
C107 C 0.07702(12) 0.56402(9) 0.69060(5) 0.0160(2) Uani 1 1 d . . . . .
C108 C 0.01272(13) 0.48594(10) 0.69673(6) 0.0220(3) Uani 1 1 d . . . . .
H108 H -0.055742 0.485626 0.714923 0.026 Uiso 1 1 calc R U . . .
C109 C 0.05440(14) 0.40885(10) 0.67477(7) 0.0250(3) Uani 1 1 d . . . . .
H109 H 0.013779 0.354002 0.678245 0.030 Uiso 1 1 calc R U . . .
C110 C 0.15563(15) 0.40974(10) 0.64739(7) 0.0251(3) Uani 1 1 d . . . . .
H110 H 0.181595 0.355331 0.633186 0.030 Uiso 1 1 calc R U . . .
C111 C 0.21833(13) 0.48773(10) 0.64062(6) 0.0206(3) Uani 1 1 d . . . . .
H111 H 0.285545 0.488102 0.621598 0.025 Uiso 1 1 calc R U . . .
C112 C 0.17782(12) 0.56605(9) 0.66317(5) 0.0156(2) Uani 1 1 d . . . . .
B1 B -0.00697(17) 0.63844(13) 0.83234(7) 0.0252(3) Uani 1 1 d . . . . .
F11 F 0.11194(10) 0.65566(11) 0.83465(5) 0.0543(4) Uani 1 1 d . . . . .
F12 F -0.05288(11) 0.66343(8) 0.87795(4) 0.0357(2) Uani 1 1 d . . . . .
F13 F -0.06507(8) 0.68887(7) 0.79009(4) 0.0265(2) Uani 1 1 d . . . . .
F14 F -0.02580(14) 0.54867(8) 0.82225(6) 0.0530(3) Uani 1 1 d . . . . .
C1 C 1.0191(7) 0.9949(4) 0.5055(2) 0.133(2) Uani 0.5 1 d D U P B -1
H1A H 0.935966 0.975166 0.499791 0.160 Uiso 0.5 1 calc R U P B -1
H1B H 1.064941 0.960084 0.481729 0.160 Uiso 0.5 1 calc R U P B -1
Cl11 Cl 1.07437(14) 0.97525(11) 0.57103(8) 0.0835(5) Uani 0.5 1 d D U P B -1
Cl12 Cl 1.0287(2) 1.1110(2) 0.49134(11) 0.1602(15) Uani 0.5 1 d D U P B -1

loop_
_atom_site_aniso_label
_atom_site_aniso_U_11
_atom_site_aniso_U_22
_atom_site_aniso_U_33
_atom_site_aniso_U_23
_atom_site_aniso_U_13
_atom_site_aniso_U_12
Cu1 0.01119(7) 0.01404(7) 0.01050(7) 0.00055(5) 0.00134(5) 0.00085(5)
P1 0.01146(13) 0.01220(14) 0.01113(13) 0.00075(10) 0.00006(10) 0.00035(10)
P2 0.01263(14) 0.01295(14) 0.01003(13) 0.00058(10) 0.00030(10) 0.00079(10)
C61 0.0145(18) 0.016(2) 0.0135(16) -0.0009(15) -0.0013(13) -0.0013(16)
C62 0.0126(11) 0.052(3) 0.0204(13) -0.0118(16) 0.0008(8) -0.0003(13)
C63 0.0144(12) 0.078(4) 0.0340(16) -0.021(2) 0.0038(10) -0.0074(16)
C64 0.0152(14) 0.058(3) 0.0374(17) -0.0173(17) -0.0016(12) -0.0088(15)
C65 0.0195(16) 0.030(2) 0.034(2) -0.0161(18) -0.0026(12) -0.0061(12)
C66 0.0142(13) 0.019(2) 0.029(2) -0.0067(17) 0.0036(11) -0.0013(11)
C71 0.009(3) 0.022(5) 0.022(4) 0.011(3) 0.000(3) 0.001(3)
C72 0.022(3) 0.055(5) 0.019(3) 0.004(3) -0.002(2) -0.011(3)
C73 0.020(3) 0.068(6) 0.036(3) 0.006(4) -0.002(2) -0.020(4)
C74 0.028(4) 0.048(5) 0.032(4) 0.002(3) -0.010(3) -0.014(4)
C75 0.020(4) 0.024(3) 0.034(4) 0.005(3) -0.004(3) -0.003(3)
C76 0.017(4) 0.016(3) 0.019(3) -0.005(3) -0.007(2) -0.004(3)
O1 0.0154(4) 0.0147(4) 0.0134(4) 0.0021(3) 0.0015(3) 0.0015(3)
N1 0.0152(5) 0.0137(5) 0.0141(5) -0.0004(4) 0.0013(4) 0.0003(4)
N2 0.0142(5) 0.0138(5) 0.0154(5) -0.0021(4) 0.0027(4) -0.0011(4)
N3 0.0149(5) 0.0169(5) 0.0186(5) -0.0008(4) 0.0056(4) -0.0007(4)
C11 0.0149(5) 0.0139(5) 0.0144(5) 0.0018(4) 0.0024(4) 0.0030(4)
C12 0.0160(6) 0.0143(5) 0.0142(5) 0.0019(4) 0.0019(4) 0.0027(4)
C13 0.0247(7) 0.0146(6) 0.0202(6) -0.0020(5) 0.0032(5) 0.0031(5)
C14 0.0295(7) 0.0141(6) 0.0262(7) 0.0023(5) 0.0057(6) 0.0058(5)
C15 0.0277(7) 0.0195(6) 0.0211(7) 0.0058(5) 0.0043(5) 0.0100(5)
C16 0.0211(6) 0.0187(6) 0.0164(6) 0.0021(5) 0.0008(5) 0.0065(5)
C21 0.0135(5) 0.0149(5) 0.0111(5) -0.0011(4) 0.0009(4) -0.0014(4)
C22 0.0136(5) 0.0167(6) 0.0116(5) -0.0016(4) 0.0006(4) -0.0001(4)
C23 0.0175(6) 0.0254(7) 0.0173(6) -0.0017(5) 0.0020(5) 0.0056(5)
C24 0.0161(6) 0.0359(8) 0.0195(6) -0.0034(6) 0.0053(5) 0.0022(6)
C25 0.0211(6) 0.0290(7) 0.0196(6) -0.0005(5) 0.0086(5) -0.0049(6)
C26 0.0198(6) 0.0185(6) 0.0165(6) -0.0001(5) 0.0047(5) -0.0036(5)
C31 0.0147(5) 0.0200(6) 0.0141(5) 0.0043(5) -0.0017(4) -0.0030(5)
C32 0.0247(7) 0.0204(6) 0.0184(6) 0.0039(5) -0.0009(5) -0.0056(5)
C33 0.0364(9) 0.0278(8) 0.0255(8) 0.0101(6) -0.0059(6) -0.0154(7)
C34 0.0252(8) 0.0495(11) 0.0328(9) 0.0230(8) -0.0053(6) -0.0173(7)
C35 0.0162(7) 0.0530(12) 0.0355(9) 0.0186(8) 0.0040(6) -0.0028(7)
C36 0.0160(6) 0.0320(8) 0.0269(7) 0.0097(6) 0.0030(5) 0.0009(5)
C41 0.0158(5) 0.0127(5) 0.0125(5) 0.0011(4) 0.0002(4) -0.0006(4)
C42 0.0171(6) 0.0205(6) 0.0168(6) 0.0018(5) -0.0023(5) -0.0028(5)
C43 0.0236(7) 0.0252(7) 0.0166(6) 0.0031(5) -0.0059(5) -0.0044(5)
C44 0.0313(8) 0.0261(7) 0.0129(6) 0.0028(5) -0.0020(5) -0.0051(6)
C45 0.0242(7) 0.0239(7) 0.0146(6) 0.0020(5) 0.0030(5) -0.0043(5)
C46 0.0168(6) 0.0171(6) 0.0140(5) 0.0009(4) 0.0007(4) -0.0019(4)
C51 0.0206(6) 0.0144(5) 0.0117(5) 0.0007(4) 0.0004(4) 0.0010(4)
C52 0.0339(8) 0.0173(6) 0.0148(6) 0.0006(5) -0.0055(5) 0.0007(5)
C53 0.0421(9) 0.0199(7) 0.0195(7) 0.0051(5) -0.0068(6) 0.0014(6)
C54 0.0402(9) 0.0158(6) 0.0253(7) 0.0047(5) 0.0005(6) -0.0010(6)
C55 0.0406(9) 0.0166(6) 0.0213(7) -0.0006(5) 0.0002(6) -0.0068(6)
C56 0.0280(7) 0.0190(6) 0.0144(6) 0.0004(5) -0.0009(5) -0.0049(5)
C101 0.0194(6) 0.0127(5) 0.0190(6) -0.0012(4) 0.0020(5) -0.0005(4)
C102 0.0217(6) 0.0142(6) 0.0237(7) -0.0041(5) 0.0024(5) 0.0010(5)
C103 0.0227(7) 0.0190(6) 0.0294(8) -0.0066(5) 0.0068(6) 0.0035(5)
C104 0.0177(6) 0.0195(6) 0.0235(7) -0.0037(5) 0.0066(5) 0.0000(5)
C105 0.0149(5) 0.0147(5) 0.0144(5) -0.0009(4) 0.0014(4) 0.0010(4)
C106 0.0121(5) 0.0144(5) 0.0127(5) -0.0001(4) 0.0010(4) 0.0003(4)
C107 0.0159(6) 0.0160(6) 0.0161(6) -0.0001(4) 0.0018(4) -0.0015(4)
C108 0.0212(7) 0.0209(7) 0.0244(7) 0.0006(5) 0.0044(5) -0.0063(5)
C109 0.0277(7) 0.0182(6) 0.0291(8) -0.0013(6) 0.0027(6) -0.0083(5)
C110 0.0301(8) 0.0165(6) 0.0289(8) -0.0067(5) 0.0042(6) -0.0032(5)
C111 0.0224(6) 0.0167(6) 0.0231(7) -0.0058(5) 0.0039(5) -0.0013(5)
C112 0.0152(5) 0.0150(5) 0.0166(6) -0.0012(4) 0.0011(4) -0.0023(4)
B1 0.0303(9) 0.0269(8) 0.0190(7) 0.0031(6) 0.0057(6) 0.0108(7)
F11 0.0267(6) 0.0892(11) 0.0459(7) 0.0146(7) -0.0012(5) 0.0106(6)
F12 0.0520(7) 0.0379(6) 0.0184(4) 0.0021(4) 0.0095(4) 0.0179(5)
F13 0.0226(4) 0.0383(5) 0.0195(4) 0.0061(4) 0.0069(3) 0.0109(4)
F14 0.0820(10) 0.0247(6) 0.0541(8) -0.0046(5) 0.0159(7) 0.0132(6)
C1 0.045(6) 0.195(5) 0.164(4) -0.066(5) 0.035(4) 0.033(5)
Cl11 0.0637(9) 0.0692(9) 0.1275(14) -0.0196(9) 0.0583(9) -0.0084(7)
Cl12 0.1208(19) 0.256(3) 0.1185(18) 0.079(2) 0.0832(16) 0.116(2)

loop_
_atom_type_symbol
_atom_type_description
_atom_type_scat_dispersion_real
_atom_type_scat_dispersion_imag
_atom_type_scat_source
C C 0.0033 0.0016 'International Tables Vol C Tables 4.2.6.8 and 6.1.1.4'
H H 0.0000 0.0000 'International Tables Vol C Tables 4.2.6.8 and 6.1.1.4'
B B 0.0013 0.0007 'International Tables Vol C Tables 4.2.6.8 and 6.1.1.4'
Cl Cl 0.1484 0.1585 'International Tables Vol C Tables 4.2.6.8 and 6.1.1.4'
Cu Cu 0.3201 1.2651 'International Tables Vol C Tables 4.2.6.8 and 6.1.1.4'
F F 0.0171 0.0103 'International Tables Vol C Tables 4.2.6.8 and 6.1.1.4'
N N 0.0061 0.0033 'International Tables Vol C Tables 4.2.6.8 and 6.1.1.4'
O O 0.0106 0.0060 'International Tables Vol C Tables 4.2.6.8 and 6.1.1.4'
P P 0.1023 0.0942 'International Tables Vol C Tables 4.2.6.8 and 6.1.1.4'

loop_
_geom_angle_atom_site_label_1
_geom_angle_atom_site_label_2
_geom_angle_atom_site_label_3
_geom_angle
_geom_angle_site_symmetry_1
_geom_angle_site_symmetry_3
_geom_angle_publ_flag
N2 Cu1 N1 80.56(4) . . ?
N2 Cu1 P2 112.52(3) . . ?
N1 Cu1 P2 115.10(3) . . ?
N2 Cu1 P1 111.96(3) . . ?
N1 Cu1 P1 115.37(3) . . ?
P2 Cu1 P1 116.147(13) . . ?
C31 P1 C41 104.26(6) . . ?
C31 P1 C11 105.10(6) . . ?
C41 P1 C11 101.96(6) . . ?
C31 P1 Cu1 114.30(4) . . ?
C41 P1 Cu1 114.90(4) . . ?
C11 P1 Cu1 114.88(4) . . ?
C51 P2 C61 101.9(4) . . ?
C51 P2 C21 102.83(6) . . ?
C61 P2 C21 104.9(2) . . ?
C51 P2 C71 105.0(10) . . ?
C21 P2 C71 101.0(5) . . ?
C51 P2 Cu1 119.31(4) . . ?
C61 P2 Cu1 112.4(3) . . ?
C21 P2 Cu1 113.78(4) . . ?
C71 P2 Cu1 112.9(6) . . ?
C66 C61 C62 119.5(3) . . ?
C66 C61 P2 124.0(3) . . ?
C62 C61 P2 116.5(3) . . ?
C63 C62 C61 119.6(3) . . ?
C63 C62 H62 120.2 . . ?
C61 C62 H62 120.2 . . ?
C62 C63 C64 120.4(3) . . ?
C62 C63 H63 119.8 . . ?
C64 C63 H63 119.8 . . ?
C65 C64 C63 120.4(3) . . ?
C65 C64 H64 119.8 . . ?
C63 C64 H64 119.8 . . ?
C64 C65 C66 119.2(4) . . ?
C64 C65 H65 120.4 . . ?
C66 C65 H65 120.4 . . ?
C61 C66 C65 120.8(4) . . ?
C61 C66 H66 119.6 . . ?
C65 C66 H66 119.6 . . ?
C76 C71 C72 118.4(6) . . ?
C76 C71 P2 121.3(6) . . ?
C72 C71 P2 120.3(6) . . ?
C71 C72 C73 121.8(6) . . ?
C71 C72 H72 119.1 . . ?
C73 C72 H72 119.1 . . ?
C74 C73 C72 118.6(6) . . ?
C74 C73 H73 120.7 . . ?
C72 C73 H73 120.7 . . ?
C75 C74 C73 120.4(7) . . ?
C75 C74 H74 119.8 . . ?
C73 C74 H74 119.8 . . ?
C74 C75 C76 120.8(7) . . ?
C74 C75 H75 119.6 . . ?
C76 C75 H75 119.6 . . ?
C71 C76 C75 120.0(7) . . ?
C71 C76 H76 120.0 . . ?
C75 C76 H76 120.0 . . ?
C22 O1 C12 117.24(10) . . ?
C101 N1 C105 117.55(11) . . ?
C101 N1 Cu1 128.91(9) . . ?
C105 N1 Cu1 113.52(9) . . ?
C106 N2 C112 105.45(11) . . ?
C106 N2 Cu1 111.23(9) . . ?
C112 N2 Cu1 143.30(9) . . ?
C106 N3 C107 107.06(11) . . ?
C106 N3 H3 125.6(14) . . ?
C107 N3 H3 126.6(14) . . ?
C12 C11 C16 117.04(12) . . ?
C12 C11 P1 119.79(10) . . ?
C16 C11 P1 122.87(10) . . ?
C13 C12 O1 118.20(12) . . ?
C13 C12 C11 122.12(12) . . ?
O1 C12 C11 119.55(11) . . ?
C12 C13 C14 119.65(13) . . ?
C12 C13 H13 120.2 . . ?
C14 C13 H13 120.2 . . ?
C15 C14 C13 119.66(13) . . ?
C15 C14 H14 120.2 . . ?
C13 C14 H14 120.2 . . ?
C14 C15 C16 120.29(13) . . ?
C14 C15 H15 119.9 . . ?
C16 C15 H15 119.9 . . ?
C15 C16 C11 121.14(13) . . ?
C15 C16 H16 119.4 . . ?
C11 C16 H16 119.4 . . ?
C22 C21 C26 118.07(12) . . ?
C22 C21 P2 118.39(9) . . ?
C26 C21 P2 123.42(10) . . ?
O1 C22 C23 122.72(12) . . ?
O1 C22 C21 115.64(11) . . ?
C23 C22 C21 121.60(12) . . ?
C22 C23 C24 119.07(14) . . ?
C22 C23 H23 120.5 . . ?
C24 C23 H23 120.5 . . ?
C25 C24 C23 120.71(13) . . ?
C25 C24 H24 119.6 . . ?
C23 C24 H24 119.6 . . ?
C24 C25 C26 119.43(13) . . ?
C24 C25 H25 120.3 . . ?
C26 C25 H25 120.3 . . ?
C25 C26 C21 121.10(14) . . ?
C25 C26 H26 119.5 . . ?
C21 C26 H26 119.5 . . ?
C36 C31 C32 119.37(13) . . ?
C36 C31 P1 124.10(11) . . ?
C32 C31 P1 116.47(11) . . ?
C33 C32 C31 120.54(15) . . ?
C33 C32 H32 119.7 . . ?
C31 C32 H32 119.7 . . ?
C34 C33 C32 119.85(16) . . ?
C34 C33 H33 120.1 . . ?
C32 C33 H33 120.1 . . ?
C33 C34 C35 120.11(15) . . ?
C33 C34 H34 119.9 . . ?
C35 C34 H34 119.9 . . ?
C34 C35 C36 120.44(16) . . ?
C34 C35 H35 119.8 . . ?
C36 C35 H35 119.8 . . ?
C31 C36 C35 119.68(16) . . ?
C31 C36 H36 120.2 . . ?
C35 C36 H36 120.2 . . ?
C46 C41 C42 118.94(12) . . ?
C46 C41 P1 117.33(10) . . ?
C42 C41 P1 123.69(10) . . ?
C43 C42 C41 120.19(13) . . ?
C43 C42 H42 119.9 . . ?
C41 C42 H42 119.9 . . ?
C42 C43 C44 120.29(13) . . ?
C42 C43 H43 119.9 . . ?
C44 C43 H43 119.9 . . ?
C45 C44 C43 120.05(13) . . ?
C45 C44 H44 120.0 . . ?
C43 C44 H44 120.0 . . ?
C44 C45 C46 119.62(13) . . ?
C44 C45 H45 120.2 . . ?
C46 C45 H45 120.2 . . ?
C45 C46 C41 120.89(13) . . ?
C45 C46 H46 119.6 . . ?
C41 C46 H46 119.6 . . ?
C56 C51 C52 118.89(13) . . ?
C56 C51 P2 118.82(10) . . ?
C52 C51 P2 122.30(11) . . ?
C53 C52 C51 120.40(14) . . ?
C53 C52 H52 119.8 . . ?
C51 C52 H52 119.8 . . ?
C52 C53 C54 120.36(14) . . ?
C52 C53 H53 119.8 . . ?
C54 C53 H53 119.8 . . ?
C55 C54 C53 119.77(14) . . ?
C55 C54 H54 120.1 . . ?
C53 C54 H54 120.1 . . ?
C54 C55 C56 119.73(14) . . ?
C54 C55 H55 120.1 . . ?
C56 C55 H55 120.1 . . ?
C51 C56 C55 120.83(13) . . ?
C51 C56 H56 119.6 . . ?
C55 C56 H56 119.6 . . ?
N1 C101 C102 123.14(13) . . ?
N1 C101 H101 118.4 . . ?
C102 C101 H101 118.4 . . ?
C103 C102 C101 118.74(13) . . ?
C103 C102 H102 120.6 . . ?
C101 C102 H102 120.6 . . ?
C102 C103 C104 119.03(13) . . ?
C102 C103 H103 120.5 . . ?
C104 C103 H103 120.5 . . ?
C105 C104 C103 118.43(13) . . ?
C105 C104 H104 120.8 . . ?
C103 C104 H104 120.8 . . ?
N1 C105 C104 123.08(12) . . ?
N1 C105 C106 113.30(11) . . ?
C104 C105 C106 123.61(12) . . ?
N2 C106 N3 112.68(12) . . ?
N2 C106 C105 121.36(11) . . ?
N3 C106 C105 125.95(11) . . ?
N3 C107 C108 131.67(13) . . ?
N3 C107 C112 105.60(11) . . ?
C108 C107 C112 122.71(13) . . ?
C109 C108 C107 116.24(13) . . ?
C109 C108 H108 121.9 . . ?
C107 C108 H108 121.9 . . ?
C108 C109 C110 121.70(14) . . ?
C108 C109 H109 119.1 . . ?
C110 C109 H109 119.1 . . ?
C111 C110 C109 121.96(14) . . ?
C111 C110 H110 119.0 . . ?
C109 C110 H110 119.0 . . ?
C110 C111 C112 116.89(13) . . ?
C110 C111 H111 121.6 . . ?
C112 C111 H111 121.6 . . ?
N2 C112 C111 130.26(12) . . ?
N2 C112 C107 109.20(11) . . ?
C111 C112 C107 120.49(12) . . ?
F11 B1 F14 108.90(15) . . ?
F11 B1 F12 111.83(16) . . ?
F14 B1 F12 110.88(15) . . ?
F11 B1 F13 108.33(14) . . ?
F14 B1 F13 108.70(15) . . ?
F12 B1 F13 108.12(13) . . ?
Cl11 C1 Cl12 109.5(4) . . ?
Cl11 C1 H1A 109.8 . . ?
Cl12 C1 H1A 109.8 . . ?
Cl11 C1 H1B 109.8 . . ?
Cl12 C1 H1B 109.8 . . ?
H1A C1 H1B 108.2 . . ?

loop_
_geom_bond_atom_site_label_1
_geom_bond_atom_site_label_2
_geom_bond_distance
_geom_bond_site_symmetry_2
_geom_bond_publ_flag
Cu1 N2 2.0675(11) . ?
Cu1 N1 2.1015(11) . ?
Cu1 P2 2.2398(4) . ?
Cu1 P1 2.2428(4) . ?
P1 C31 1.8241(14) . ?
P1 C41 1.8270(13) . ?
P1 C11 1.8383(13) . ?
P2 C51 1.8225(14) . ?
P2 C61 1.826(3) . ?
P2 C21 1.8281(13) . ?
P2 C71 1.837(6) . ?
C61 C66 1.389(4) . ?
C61 C62 1.395(4) . ?
C62 C63 1.388(4) . ?
C62 H62 0.9500 . ?
C63 C64 1.390(4) . ?
C63 H63 0.9500 . ?
C64 C65 1.379(4) . ?
C64 H64 0.9500 . ?
C65 C66 1.397(4) . ?
C65 H65 0.9500 . ?
C66 H66 0.9500 . ?
C71 C76 1.393(6) . ?
C71 C72 1.397(6) . ?
C72 C73 1.399(6) . ?
C72 H72 0.9500 . ?
C73 C74 1.386(6) . ?
C73 H73 0.9500 . ?
C74 C75 1.378(6) . ?
C74 H74 0.9500 . ?
C75 C76 1.395(6) . ?
C75 H75 0.9500 . ?
C76 H76 0.9500 . ?
O1 C22 1.3897(16) . ?
O1 C12 1.3955(16) . ?
N1 C101 1.3425(17) . ?
N1 C105 1.3542(17) . ?
N2 C106 1.3279(16) . ?
N2 C112 1.3886(17) . ?
N3 C106 1.3597(17) . ?
N3 C107 1.3833(18) . ?
N3 H3 0.879(15) . ?
C11 C12 1.4016(19) . ?
C11 C16 1.4066(18) . ?
C12 C13 1.3893(19) . ?
C13 C14 1.390(2) . ?
C13 H13 0.9500 . ?
C14 C15 1.390(2) . ?
C14 H14 0.9500 . ?
C15 C16 1.394(2) . ?
C15 H15 0.9500 . ?
C16 H16 0.9500 . ?
C21 C22 1.4003(18) . ?
C21 C26 1.4003(18) . ?
C22 C23 1.3908(18) . ?
C23 C24 1.394(2) . ?
C23 H23 0.9500 . ?
C24 C25 1.390(2) . ?
C24 H24 0.9500 . ?
C25 C26 1.396(2) . ?
C25 H25 0.9500 . ?
C26 H26 0.9500 . ?
C31 C36 1.397(2) . ?
C31 C32 1.401(2) . ?
C32 C33 1.392(2) . ?
C32 H32 0.9500 . ?
C33 C34 1.388(3) . ?
C33 H33 0.9500 . ?
C34 C35 1.388(3) . ?
C34 H34 0.9500 . ?
C35 C36 1.400(2) . ?
C35 H35 0.9500 . ?
C36 H36 0.9500 . ?
C41 C46 1.3999(18) . ?
C41 C42 1.4029(18) . ?
C42 C43 1.392(2) . ?
C42 H42 0.9500 . ?
C43 C44 1.396(2) . ?
C43 H43 0.9500 . ?
C44 C45 1.393(2) . ?
C44 H44 0.9500 . ?
C45 C46 1.3941(19) . ?
C45 H45 0.9500 . ?
C46 H46 0.9500 . ?
C51 C56 1.3932(19) . ?
C51 C52 1.3956(19) . ?
C52 C53 1.388(2) . ?
C52 H52 0.9500 . ?
C53 C54 1.392(2) . ?
C53 H53 0.9500 . ?
C54 C55 1.388(2) . ?
C54 H54 0.9500 . ?
C55 C56 1.395(2) . ?
C55 H55 0.9500 . ?
C56 H56 0.9500 . ?
C101 C102 1.3892(19) . ?
C101 H101 0.9500 . ?
C102 C103 1.388(2) . ?
C102 H102 0.9500 . ?
C103 C104 1.395(2) . ?
C103 H103 0.9500 . ?
C104 C105 1.3870(19) . ?
C104 H104 0.9500 . ?
C105 C106 1.4665(18) . ?
C107 C108 1.3954(19) . ?
C107 C112 1.4085(18) . ?
C108 C109 1.386(2) . ?
C108 H108 0.9500 . ?
C109 C110 1.412(2) . ?
C109 H109 0.9500 . ?
C110 C111 1.387(2) . ?
C110 H110 0.9500 . ?
C111 C112 1.4035(19) . ?
C111 H111 0.9500 . ?
B1 F11 1.378(2) . ?
B1 F14 1.378(2) . ?
B1 F12 1.379(2) . ?
B1 F13 1.424(2) . ?
C1 Cl11 1.754(5) . ?
C1 Cl12 1.777(5) . ?
C1 H1A 0.9900 . ?
C1 H1B 0.9900 . ?

loop_
_geom_hbond_atom_site_label_D
_geom_hbond_atom_site_label_H
_geom_hbond_atom_site_label_A
_geom_hbond_distance_DH
_geom_hbond_distance_HA
_geom_hbond_distance_DA
_geom_hbond_angle_DHA
_geom_hbond_site_symmetry_A
_geom_hbond_publ_flag
N3 H3 F13 0.879(15) 1.875(15) 2.7309(15) 164(2) . yes

loop_
_geom_torsion_atom_site_label_1
_geom_torsion_atom_site_label_2
_geom_torsion_atom_site_label_3
_geom_torsion_atom_site_label_4
_geom_torsion
_geom_torsion_site_symmetry_1
_geom_torsion_site_symmetry_2
_geom_torsion_site_symmetry_3
_geom_torsion_site_symmetry_4
_geom_torsion_publ_flag
C51 P2 C61 C66 96.0(11) . . . . ?
C21 P2 C61 C66 -11.0(12) . . . . ?
Cu1 P2 C61 C66 -135.1(10) . . . . ?
C51 P2 C61 C62 -83.0(9) . . . . ?
C21 P2 C61 C62 170.1(8) . . . . ?
Cu1 P2 C61 C62 46.0(10) . . . . ?
C66 C61 C62 C63 0.0(14) . . . . ?
P2 C61 C62 C63 179.0(5) . . . . ?
C61 C62 C63 C64 1.5(9) . . . . ?
C62 C63 C64 C65 -1.8(8) . . . . ?
C63 C64 C65 C66 0.6(11) . . . . ?
C62 C61 C66 C65 -1.2(16) . . . . ?
P2 C61 C66 C65 179.9(8) . . . . ?
C64 C65 C66 C61 0.9(14) . . . . ?
C51 P2 C71 C76 81(2) . . . . ?
C21 P2 C71 C76 -26(2) . . . . ?
Cu1 P2 C71 C76 -148(2) . . . . ?
C51 P2 C71 C72 -98(2) . . . . ?
C21 P2 C71 C72 155.0(19) . . . . ?
Cu1 P2 C71 C72 33(2) . . . . ?
C76 C71 C72 C73 0(3) . . . . ?
P2 C71 C72 C73 179.4(13) . . . . ?
C71 C72 C73 C74 0(2) . . . . ?
C72 C73 C74 C75 -1.7(17) . . . . ?
C73 C74 C75 C76 3(2) . . . . ?
C72 C71 C76 C75 1(4) . . . . ?
P2 C71 C76 C75 -178.3(18) . . . . ?
C74 C75 C76 C71 -2(3) . . . . ?
C31 P1 C11 C12 -98.75(11) . . . . ?
C41 P1 C11 C12 152.71(11) . . . . ?
Cu1 P1 C11 C12 27.77(12) . . . . ?
C31 P1 C11 C16 87.68(12) . . . . ?
C41 P1 C11 C16 -20.86(13) . . . . ?
Cu1 P1 C11 C16 -145.80(10) . . . . ?
C22 O1 C12 C13 -93.74(15) . . . . ?
C22 O1 C12 C11 90.38(14) . . . . ?
C16 C11 C12 C13 3.5(2) . . . . ?
P1 C11 C12 C13 -170.41(11) . . . . ?
C16 C11 C12 O1 179.24(12) . . . . ?
P1 C11 C12 O1 5.30(17) . . . . ?
O1 C12 C13 C14 -178.45(13) . . . . ?
C11 C12 C13 C14 -2.7(2) . . . . ?
C12 C13 C14 C15 -0.3(2) . . . . ?
C13 C14 C15 C16 2.3(2) . . . . ?
C14 C15 C16 C11 -1.4(2) . . . . ?
C12 C11 C16 C15 -1.5(2) . . . . ?
P1 C11 C16 C15 172.26(11) . . . . ?
C51 P2 C21 C22 167.66(10) . . . . ?
C61 P2 C21 C22 -86.1(4) . . . . ?
C71 P2 C21 C22 -84.0(9) . . . . ?
Cu1 P2 C21 C22 37.20(11) . . . . ?
C51 P2 C21 C26 -8.26(13) . . . . ?
C61 P2 C21 C26 98.0(4) . . . . ?
C71 P2 C21 C26 100.1(9) . . . . ?
Cu1 P2 C21 C26 -138.72(10) . . . . ?
C12 O1 C22 C23 32.57(18) . . . . ?
C12 O1 C22 C21 -149.86(11) . . . . ?
C26 C21 C22 O1 -176.53(11) . . . . ?
P2 C21 C22 O1 7.33(15) . . . . ?
C26 C21 C22 C23 1.06(19) . . . . ?
P2 C21 C22 C23 -175.07(11) . . . . ?
O1 C22 C23 C24 176.93(13) . . . . ?
C21 C22 C23 C24 -0.5(2) . . . . ?
C22 C23 C24 C25 -0.4(2) . . . . ?
C23 C24 C25 C26 0.6(2) . . . . ?
C24 C25 C26 C21 0.0(2) . . . . ?
C22 C21 C26 C25 -0.8(2) . . . . ?
P2 C21 C26 C25 175.14(11) . . . . ?
C41 P1 C31 C36 107.27(13) . . . . ?
C11 P1 C31 C36 0.40(14) . . . . ?
Cu1 P1 C31 C36 -126.47(11) . . . . ?
C41 P1 C31 C32 -75.67(12) . . . . ?
C11 P1 C31 C32 177.47(11) . . . . ?
Cu1 P1 C31 C32 50.60(12) . . . . ?
C36 C31 C32 C33 -1.2(2) . . . . ?
P1 C31 C32 C33 -178.38(12) . . . . ?
C31 C32 C33 C34 1.1(2) . . . . ?
C32 C33 C34 C35 0.0(3) . . . . ?
C33 C34 C35 C36 -1.0(3) . . . . ?
C32 C31 C36 C35 0.1(2) . . . . ?
P1 C31 C36 C35 177.07(12) . . . . ?
C34 C35 C36 C31 1.0(3) . . . . ?
C31 P1 C41 C46 155.22(10) . . . . ?
C11 P1 C41 C46 -95.59(11) . . . . ?
Cu1 P1 C41 C46 29.34(12) . . . . ?
C31 P1 C41 C42 -26.96(13) . . . . ?
C11 P1 C41 C42 82.22(12) . . . . ?
Cu1 P1 C41 C42 -152.85(10) . . . . ?
C46 C41 C42 C43 1.4(2) . . . . ?
P1 C41 C42 C43 -176.42(11) . . . . ?
C41 C42 C43 C44 -0.5(2) . . . . ?
C42 C43 C44 C45 -0.2(2) . . . . ?
C43 C44 C45 C46 0.1(2) . . . . ?
C44 C45 C46 C41 0.8(2) . . . . ?
C42 C41 C46 C45 -1.5(2) . . . . ?
P1 C41 C46 C45 176.43(11) . . . . ?
C61 P2 C51 C56 155.39(18) . . . . ?
C21 P2 C51 C56 -96.07(12) . . . . ?
C71 P2 C51 C56 158.6(4) . . . . ?
Cu1 P2 C51 C56 30.94(13) . . . . ?
C61 P2 C51 C52 -25.0(2) . . . . ?
C21 P2 C51 C52 83.52(13) . . . . ?
C71 P2 C51 C52 -21.8(4) . . . . ?
Cu1 P2 C51 C52 -149.46(11) . . . . ?
C56 C51 C52 C53 0.3(2) . . . . ?
P2 C51 C52 C53 -179.27(13) . . . . ?
C51 C52 C53 C54 -1.4(3) . . . . ?
C52 C53 C54 C55 1.1(3) . . . . ?
C53 C54 C55 C56 0.2(3) . . . . ?
C52 C51 C56 C55 1.0(2) . . . . ?
P2 C51 C56 C55 -179.38(13) . . . . ?
C54 C55 C56 C51 -1.3(3) . . . . ?
C105 N1 C101 C102 -0.6(2) . . . . ?
Cu1 N1 C101 C102 177.61(11) . . . . ?
N1 C101 C102 C103 1.7(2) . . . . ?
C101 C102 C103 C104 -1.0(2) . . . . ?
C102 C103 C104 C105 -0.6(2) . . . . ?
C101 N1 C105 C104 -1.1(2) . . . . ?
Cu1 N1 C105 C104 -179.62(11) . . . . ?
C101 N1 C105 C106 177.85(11) . . . . ?
Cu1 N1 C105 C106 -0.63(14) . . . . ?
C103 C104 C105 N1 1.7(2) . . . . ?
C103 C104 C105 C106 -177.14(13) . . . . ?
C112 N2 C106 N3 -0.74(15) . . . . ?
Cu1 N2 C106 N3 -179.42(9) . . . . ?
C112 N2 C106 C105 -179.60(12) . . . . ?
Cu1 N2 C106 C105 1.72(15) . . . . ?
C107 N3 C106 N2 1.18(15) . . . . ?
C107 N3 C106 C105 179.98(12) . . . . ?
N1 C105 C106 N2 -0.76(18) . . . . ?
C104 C105 C106 N2 178.22(13) . . . . ?
N1 C105 C106 N3 -179.46(12) . . . . ?
C104 C105 C106 N3 -0.5(2) . . . . ?
C106 N3 C107 C108 177.17(15) . . . . ?
C106 N3 C107 C112 -1.09(15) . . . . ?
N3 C107 C108 C109 -177.14(15) . . . . ?
C112 C107 C108 C109 0.9(2) . . . . ?
C107 C108 C109 C110 -0.5(2) . . . . ?
C108 C109 C110 C111 -0.5(3) . . . . ?
C109 C110 C111 C112 1.2(2) . . . . ?
C106 N2 C112 C111 -177.27(15) . . . . ?
Cu1 N2 C112 C111 0.7(3) . . . . ?
C106 N2 C112 C107 0.01(15) . . . . ?
Cu1 N2 C112 C107 177.95(12) . . . . ?
C110 C111 C112 N2 176.18(15) . . . . ?
C110 C111 C112 C107 -0.8(2) . . . . ?
N3 C107 C112 N2 0.68(15) . . . . ?
C108 C107 C112 N2 -177.77(13) . . . . ?
N3 C107 C112 C111 178.27(13) . . . . ?
C108 C107 C112 C111 -0.2(2) . . . . ?
